data_7111608
loop_
_publ_author_name
'Ley, Amanda N.'
'Dunaway, Lars E.'
'Brewster, Timothy P.'
'Dembo, Matthew D.'
'Harris, T. David'
'Baril-Robert, Fran\,cois'
'Li, Xiaobo'
'Patterson, Howard H.'
'Pike, Robert D.'

_publ_section_title
;
 Reversible luminescent reaction of amines with copper(i) cyanide
;
_journal_issue 25
_journal_name_full 'Chemical Communications'
_journal_page_first 4565
_journal_page_last 4567
_journal_paper_doi 10.1039/c002351e
_journal_volume 46
_journal_year 2010
_chemical_formula_moiety 'C23 H44 Cu3 N7'
_chemical_formula_sum 'C23 H44 Cu3 N7'
_chemical_formula_weight 609.27
_chemical_name_systematic
;
?
;
_space_group_IT_number 15
_symmetry_cell_setting monoclinic
_symmetry_space_group_name_Hall '-C 2yc'
_symmetry_space_group_name_H-M 'C 1 2/c 1'
_atom_sites_solution_hydrogens geom
_atom_sites_solution_primary direct
_atom_sites_solution_secondary difmap
_audit_creation_method SHELXL-97
_cell_angle_alpha 90.00
_cell_angle_beta 122.6785(3)
_cell_angle_gamma 90.00
_cell_formula_units_Z 4
_cell_length_a 26.3331(2)
_cell_length_b 5.22920(10)
_cell_length_c 23.7064(2)
_cell_measurement_reflns_used 8791
_cell_measurement_temperature 100(2)
_cell_measurement_theta_max 68.24
_cell_measurement_theta_min 3.99
_cell_volume 2747.69(6)
_computing_cell_refinement 'SAINTPLUS (Bruker AXS, 2004)'
_computing_data_collection 'APEX2 (Bruker AXS, 2004)'
_computing_data_reduction SAINTPLUS
_computing_molecular_graphics 'ORTEP3 (Farrugia, 1997)'
_computing_publication_material 'SHELXL97 (Sheldrick, 1997)'
_computing_structure_refinement 'XSHELL (Bruker, 2004)'
_computing_structure_solution 'SHELXS97 (Sheldrick, 1997)'
_diffrn_ambient_temperature 100(2)
_diffrn_measured_fraction_theta_full 0.986
_diffrn_measured_fraction_theta_max 0.986
_diffrn_measurement_device_type 'Bruker SMART Apex II CCD'
_diffrn_measurement_method '\w and \y'
_diffrn_radiation_monochromator graphite
_diffrn_radiation_source 'fine-focus sealed tube'
_diffrn_radiation_type CuK\a
_diffrn_radiation_wavelength 1.54178
_diffrn_reflns_av_R_equivalents 0.0311
_diffrn_reflns_av_sigmaI/netI 0.0191
_diffrn_reflns_limit_h_max 31
_diffrn_reflns_limit_h_min -30
_diffrn_reflns_limit_k_max 5
_diffrn_reflns_limit_k_min -6
_diffrn_reflns_limit_l_max 27
_diffrn_reflns_limit_l_min -27
_diffrn_reflns_number 14544
_diffrn_reflns_theta_full 66.98
_diffrn_reflns_theta_max 66.98
_diffrn_reflns_theta_min 3.99
_diffrn_standards_number 0
_exptl_absorpt_coefficient_mu 2.870
_exptl_absorpt_correction_T_max 0.9188
_exptl_absorpt_correction_T_min 0.5458
_exptl_absorpt_correction_type numerical
_exptl_absorpt_process_details 'SADABS (Sheldrick, 2004)'
_exptl_crystal_colour colorless
_exptl_crystal_density_diffrn 1.473
_exptl_crystal_density_method 'not measured'
_exptl_crystal_description blade
_exptl_crystal_F_000 1272
_exptl_crystal_size_max 0.24
_exptl_crystal_size_mid 0.08
_exptl_crystal_size_min 0.03
_refine_diff_density_max 0.529
_refine_diff_density_min -0.226
_refine_diff_density_rms 0.048
_refine_ls_extinction_method none
_refine_ls_goodness_of_fit_ref 1.016
_refine_ls_hydrogen_treatment refall
_refine_ls_matrix_type full
_refine_ls_number_parameters 239
_refine_ls_number_reflns 2413
_refine_ls_number_restraints 0
_refine_ls_restrained_S_all 1.016
_refine_ls_R_factor_all 0.0229
_refine_ls_R_factor_gt 0.0212
_refine_ls_shift/su_max 0.001
_refine_ls_shift/su_mean 0.000
_refine_ls_structure_factor_coef Fsqd
_refine_ls_weighting_details 'calc w=1/[\s^2^(Fo^2^)+(0.0372P)^2^+2.4013P] where P=(Fo^2^+2Fc^2^)/3'
_refine_ls_weighting_scheme calc
_refine_ls_wR_factor_gt 0.0582
_refine_ls_wR_factor_ref 0.0594
_reflns_number_gt 2271
_reflns_number_total 2413
_reflns_threshold_expression >2sigma(I)
_cod_data_source_file C002351Esup1.cif
_cod_data_source_block c2onc
_cod_original_cell_volume 2747.68(6)
_cod_original_sg_symbol_H-M C2/c
_cod_database_code 7111608

loop_
_symmetry_equiv_pos_as_xyz
'x, y, z'
'-x, y, -z+1/2'
'x+1/2, y+1/2, z'
'-x+1/2, y+1/2, -z+1/2'
'-x, -y, -z'
'x, -y, z-1/2'
'-x+1/2, -y+1/2, -z'
'x+1/2, -y+1/2, z-1/2'

loop_
_atom_site_label
_atom_site_type_symbol
_atom_site_fract_x
_atom_site_fract_y
_atom_site_fract_z
_atom_site_U_iso_or_equiv
_atom_site_adp_type
_atom_site_occupancy
_atom_site_symmetry_multiplicity
_atom_site_calc_flag
_atom_site_refinement_flags
_atom_site_disorder_assembly
_atom_site_disorder_group
Cu1 Cu 0.031969(10) 1.15660(5) 0.082760(11) 0.02174(9) Uani 1 1 d . . .
Cu2 Cu 0.0000 0.74075(6) 0.2500 0.01956(10) Uani 1 2 d S . .
N1 N 0.00780(6) 1.4185(3) 0.01960(7) 0.0211(3) Uani 0.50 1 d P . .
C1 C 0.00780(6) 1.4185(3) 0.01960(7) 0.0211(3) Uani 0.50 1 d P . .
N2A N 0.01766(6) 1.0095(3) 0.14605(7) 0.0224(4) Uani 0.618(18) 1 d P A 1
C2A C 0.01250(6) 0.9095(3) 0.18654(7) 0.0201(4) Uani 0.618(18) 1 d P A 1
C2B C 0.01766(6) 1.0095(3) 0.14605(7) 0.0224(4) Uani 0.382(18) 1 d P A 2
N2B N 0.01250(6) 0.9095(3) 0.18654(7) 0.0201(4) Uani 0.382(18) 1 d P A 2
N3 N 0.10508(6) 0.9210(3) 0.09847(6) 0.0171(3) Uani 1 1 d . A .
N4 N 0.06944(5) 0.4554(3) 0.30825(6) 0.0159(3) Uani 1 1 d . A .
C3 C 0.12757(7) 0.9502(3) 0.05353(8) 0.0230(3) Uani 1 1 d . . .
C4 C 0.15720(8) 1.2087(3) 0.06378(8) 0.0233(3) Uani 1 1 d . A .
C5 C 0.20774(7) 1.2460(3) 0.13686(9) 0.0251(4) Uani 1 1 d . . .
C6 C 0.18496(7) 1.1955(4) 0.18288(8) 0.0245(4) Uani 1 1 d . A .
C7 C 0.15548(7) 0.9344(3) 0.16927(8) 0.0216(3) Uani 1 1 d . . .
C8 C 0.11360(7) 0.4296(3) 0.28840(8) 0.0184(3) Uani 1 1 d . . .
C9 C 0.15894(8) 0.2161(3) 0.32576(8) 0.0240(3) Uani 1 1 d . A .
C10 C 0.19148(7) 0.2502(3) 0.40141(8) 0.0240(4) Uani 1 1 d . . .
C11 C 0.14580(7) 0.2802(3) 0.42176(8) 0.0222(3) Uani 1 1 d . A .
C12 C 0.10042(7) 0.4910(3) 0.38154(7) 0.0199(3) Uani 1 1 d . . .
H3N H 0.0897(8) 0.784(4) 0.0938(8) 0.011(4) Uiso 1 1 d . . .
H4N H 0.0508(8) 0.311(4) 0.2983(9) 0.016(4) Uiso 1 1 d . . .
H3A H 0.0946(10) 0.932(4) 0.0104(11) 0.034(5) Uiso 1 1 d . . .
H3B H 0.1565(8) 0.811(4) 0.0620(9) 0.020(4) Uiso 1 1 d . . .
H4A H 0.1736(9) 1.214(4) 0.0356(10) 0.028(5) Uiso 1 1 d . . .
H4B H 0.1271(9) 1.337(4) 0.0498(9) 0.019(4) Uiso 1 1 d . . .
H5A H 0.2238(9) 1.418(4) 0.1438(10) 0.032(5) Uiso 1 1 d . . .
H5B H 0.2408(9) 1.125(4) 0.1472(10) 0.027(5) Uiso 1 1 d . . .
H6A H 0.2166(9) 1.201(4) 0.2280(11) 0.026(5) Uiso 1 1 d . . .
H6B H 0.1572(9) 1.328(4) 0.1778(9) 0.023(5) Uiso 1 1 d . . .
H7A H 0.1405(8) 0.907(4) 0.1968(10) 0.023(5) Uiso 1 1 d . . .
H7B H 0.1848(9) 0.801(4) 0.1775(10) 0.030(5) Uiso 1 1 d . . .
H8A H 0.0921(8) 0.397(4) 0.2413(10) 0.019(4) Uiso 1 1 d . . .
H8B H 0.1337(8) 0.584(4) 0.2984(8) 0.013(4) Uiso 1 1 d . . .
H9A H 0.1871(10) 0.207(4) 0.3111(10) 0.033(5) Uiso 1 1 d . . .
H9B H 0.1373(9) 0.062(4) 0.3115(10) 0.029(5) Uiso 1 1 d . . .
H10A H 0.2180(9) 0.106(4) 0.4232(10) 0.028(5) Uiso 1 1 d . . .
H10B H 0.2165(8) 0.407(4) 0.4147(9) 0.021(5) Uiso 1 1 d . . .
H11A H 0.1654(9) 0.317(4) 0.4674(11) 0.025(5) Uiso 1 1 d . . .
H11B H 0.1244(10) 0.129(4) 0.4132(10) 0.030(5) Uiso 1 1 d . . .
H12A H 0.0707(8) 0.501(4) 0.3924(9) 0.024(5) Uiso 1 1 d . . .
H12B H 0.1202(8) 0.656(4) 0.3923(9) 0.018(4) Uiso 1 1 d . . .

loop_
_atom_site_aniso_label
_atom_site_aniso_U_11
_atom_site_aniso_U_22
_atom_site_aniso_U_33
_atom_site_aniso_U_23
_atom_site_aniso_U_13
_atom_site_aniso_U_12
Cu1 0.01595(14) 0.02514(16) 0.01884(14) 0.00451(9) 0.00592(11) -0.00105(9)
Cu2 0.01633(17) 0.01665(18) 0.02038(18) 0.000 0.00642(14) 0.000
N1 0.0156(7) 0.0260(8) 0.0177(7) -0.0001(5) 0.0065(6) -0.0040(6)
C1 0.0156(7) 0.0260(8) 0.0177(7) -0.0001(5) 0.0065(6) -0.0040(6)
N2A 0.0178(7) 0.0227(8) 0.0245(8) 0.0024(6) 0.0100(6) 0.0018(6)
C2A 0.0155(7) 0.0196(8) 0.0224(8) -0.0006(6) 0.0084(6) 0.0004(6)
C2B 0.0178(7) 0.0227(8) 0.0245(8) 0.0024(6) 0.0100(6) 0.0018(6)
N2B 0.0155(7) 0.0196(8) 0.0224(8) -0.0006(6) 0.0084(6) 0.0004(6)
N3 0.0166(6) 0.0174(7) 0.0144(6) -0.0009(5) 0.0063(5) -0.0041(5)
N4 0.0150(6) 0.0166(7) 0.0144(6) 0.0002(5) 0.0069(5) -0.0008(5)
C3 0.0235(8) 0.0296(9) 0.0165(8) -0.0059(6) 0.0111(7) -0.0044(7)
C4 0.0236(8) 0.0269(9) 0.0242(8) 0.0024(7) 0.0162(7) -0.0015(7)
C5 0.0189(8) 0.0266(9) 0.0304(9) -0.0066(7) 0.0138(7) -0.0064(7)
C6 0.0169(8) 0.0334(10) 0.0177(8) -0.0085(7) 0.0058(7) -0.0058(7)
C7 0.0165(8) 0.0286(9) 0.0144(7) 0.0036(6) 0.0050(6) 0.0019(6)
C8 0.0192(8) 0.0211(8) 0.0152(8) 0.0008(6) 0.0096(6) 0.0021(6)
C9 0.0228(8) 0.0277(9) 0.0206(8) -0.0001(7) 0.0110(7) 0.0079(7)
C10 0.0175(8) 0.0300(10) 0.0182(8) 0.0040(7) 0.0054(7) 0.0054(7)
C11 0.0228(8) 0.0265(9) 0.0142(8) 0.0032(6) 0.0079(7) 0.0001(7)
C12 0.0224(8) 0.0238(9) 0.0146(7) 0.0007(6) 0.0108(6) 0.0030(6)

loop_
_atom_type_symbol
_atom_type_description
_atom_type_scat_dispersion_real
_atom_type_scat_dispersion_imag
_atom_type_scat_source
C C 0.0181 0.0091 'International Tables Vol C Tables 4.2.6.8 and 6.1.1.4'
H H 0.0000 0.0000 'International Tables Vol C Tables 4.2.6.8 and 6.1.1.4'
N N 0.0311 0.0180 'International Tables Vol C Tables 4.2.6.8 and 6.1.1.4'
Cu Cu -1.9646 0.5888 'International Tables Vol C Tables 4.2.6.8 and 6.1.1.4'

loop_
_geom_angle_atom_site_label_1
_geom_angle_atom_site_label_2
_geom_angle_atom_site_label_3
_geom_angle
_geom_angle_site_symmetry_1
_geom_angle_site_symmetry_3
N1 Cu1 N2A 143.51(6) . .
N1 Cu1 N3 116.48(6) . .
N2A Cu1 N3 99.97(6) . .
N2B Cu2 C2A 0.00(10) 2 2
N2B Cu2 C2A 125.27(9) 2 .
C2A Cu2 C2A 125.27(9) 2 .
N2B Cu2 N4 111.78(5) 2 2
C2A Cu2 N4 111.78(5) 2 2
C2A Cu2 N4 104.97(5) . 2
N2B Cu2 N4 104.97(5) 2 .
C2A Cu2 N4 104.97(5) 2 .
C2A Cu2 N4 111.78(5) . .
N4 Cu2 N4 93.60(7) 2 .
C1 N1 Cu1 179.19(18) 5_585 .
N1 N1 Cu1 179.19(18) 5_585 .
C2A N2A Cu1 175.28(13) . .
N2A C2A Cu2 177.22(14) . .
C7 N3 C3 110.50(12) . .
C7 N3 Cu1 110.03(10) . .
C3 N3 Cu1 119.13(10) . .
C7 N3 H3N 106.1(12) . .
C3 N3 H3N 111.2(12) . .
Cu1 N3 H3N 98.6(12) . .
C12 N4 C8 110.84(12) . .
C12 N4 Cu2 113.59(9) . .
C8 N4 Cu2 113.34(9) . .
C12 N4 H4N 107.6(12) . .
C8 N4 H4N 105.3(12) . .
Cu2 N4 H4N 105.5(12) . .
N3 C3 C4 110.40(13) . .
N3 C3 H3A 106.6(12) . .
C4 C3 H3A 111.5(14) . .
N3 C3 H3B 109.9(11) . .
C4 C3 H3B 110.4(11) . .
H3A C3 H3B 107.9(17) . .
C3 C4 C5 110.78(14) . .
C3 C4 H4A 107.3(12) . .
C5 C4 H4A 109.8(12) . .
C3 C4 H4B 108.4(11) . .
C5 C4 H4B 110.9(11) . .
H4A C4 H4B 109.6(16) . .
C4 C5 C6 110.60(13) . .
C4 C5 H5A 110.2(12) . .
C6 C5 H5A 110.0(12) . .
C4 C5 H5B 108.0(11) . .
C6 C5 H5B 110.1(11) . .
H5A C5 H5B 107.9(17) . .
C7 C6 C5 110.93(14) . .
C7 C6 H6A 108.0(12) . .
C5 C6 H6A 111.1(12) . .
C7 C6 H6B 110.7(12) . .
C5 C6 H6B 110.5(11) . .
H6A C6 H6B 105.5(17) . .
N3 C7 C6 109.10(13) . .
N3 C7 H7A 109.0(12) . .
C6 C7 H7A 110.4(12) . .
N3 C7 H7B 108.8(12) . .
C6 C7 H7B 110.0(12) . .
H7A C7 H7B 109.5(17) . .
N4 C8 C9 112.76(13) . .
N4 C8 H8A 108.5(11) . .
C9 C8 H8A 109.4(11) . .
N4 C8 H8B 106.2(10) . .
C9 C8 H8B 109.3(11) . .
H8A C8 H8B 110.7(15) . .
C8 C9 C10 111.41(14) . .
C8 C9 H9A 109.8(13) . .
C10 C9 H9A 111.9(12) . .
C8 C9 H9B 106.8(13) . .
C10 C9 H9B 111.7(12) . .
H9A C9 H9B 104.9(17) . .
C9 C10 C11 110.22(13) . .
C9 C10 H10A 108.7(12) . .
C11 C10 H10A 112.2(11) . .
C9 C10 H10B 109.0(11) . .
C11 C10 H10B 108.5(10) . .
H10A C10 H10B 108.1(16) . .
C12 C11 C10 111.24(13) . .
C12 C11 H11A 109.4(12) . .
C10 C11 H11A 110.5(12) . .
C12 C11 H11B 107.6(13) . .
C10 C11 H11B 109.3(13) . .
H11A C11 H11B 108.7(17) . .
N4 C12 C11 113.14(13) . .
N4 C12 H12A 108.2(11) . .
C11 C12 H12A 110.8(12) . .
N4 C12 H12B 107.4(11) . .
C11 C12 H12B 110.6(11) . .
H12A C12 H12B 106.4(16) . .

loop_
_geom_bond_atom_site_label_1
_geom_bond_atom_site_label_2
_geom_bond_distance
_geom_bond_site_symmetry_2
Cu1 N1 1.8691(15) .
Cu1 N2A 1.8962(15) .
Cu1 N3 2.1421(13) .
Cu2 N2B 1.9196(15) 2
Cu2 C2A 1.9196(15) 2
Cu2 C2A 1.9197(15) .
Cu2 N4 2.1795(13) 2
Cu2 N4 2.1795(13) .
N1 C1 1.161(3) 5_585
N1 N1 1.161(3) 5_585
N2A C2A 1.164(2) .
N3 C7 1.4757(19) .
N3 C3 1.480(2) .
N3 H3N 0.80(2) .
N4 C12 1.4791(19) .
N4 C8 1.4775(19) .
N4 H4N 0.86(2) .
C3 C4 1.513(2) .
C3 H3A 0.92(2) .
C3 H3B 0.99(2) .
C4 C5 1.523(2) .
C4 H4A 0.97(2) .
C4 H4B 0.95(2) .
C5 C6 1.525(2) .
C5 H5A 0.97(2) .
C5 H5B 0.99(2) .
C6 C7 1.517(2) .
C6 H6A 0.94(2) .
C6 H6B 0.97(2) .
C7 H7A 0.94(2) .
C7 H7B 0.98(2) .
C8 C9 1.521(2) .
C8 H8A 0.96(2) .
C8 H8B 0.922(19) .
C9 C10 1.524(2) .
C9 H9A 0.98(2) .
C9 H9B 0.94(2) .
C10 C11 1.526(2) .
C10 H10A 0.97(2) .
C10 H10B 0.99(2) .
C11 C12 1.524(2) .
C11 H11A 0.93(2) .
C11 H11B 0.93(2) .
C12 H12A 0.948(19) .
C12 H12B 0.97(2) .

loop_
_geom_torsion_atom_site_label_1
_geom_torsion_atom_site_label_2
_geom_torsion_atom_site_label_3
_geom_torsion_atom_site_label_4
_geom_torsion
_geom_torsion_site_symmetry_1
N1 Cu1 N3 C7 120.90(11) .
N2A Cu1 N3 C7 -57.36(11) .
N1 Cu1 N3 C3 -8.14(13) .
N2A Cu1 N3 C3 173.60(11) .
N2B Cu2 N4 C12 -13.06(11) 2
C2A Cu2 N4 C12 -13.06(11) 2
C2A Cu2 N4 C12 125.57(11) .
N4 Cu2 N4 C12 -126.74(11) 2
N2B Cu2 N4 C8 -140.73(10) 2
C2A Cu2 N4 C8 -140.73(10) 2
C2A Cu2 N4 C8 -2.10(12) .
N4 Cu2 N4 C8 105.58(11) 2
C7 N3 C3 C4 -61.71(18) .
Cu1 N3 C3 C4 67.11(15) .
N3 C3 C4 C5 56.33(18) .
C3 C4 C5 C6 -52.54(19) .
C4 C5 C6 C7 53.89(19) .
C3 N3 C7 C6 62.25(17) .
Cu1 N3 C7 C6 -71.34(14) .
C5 C6 C7 N3 -58.38(18) .
C12 N4 C8 C9 55.28(18) .
Cu2 N4 C8 C9 -175.63(11) .
N4 C8 C9 C10 -55.39(19) .
C8 C9 C10 C11 53.3(2) .
C9 C10 C11 C12 -52.73(19) .
C8 N4 C12 C11 -55.01(17) .
Cu2 N4 C12 C11 176.03(10) .
C10 C11 C12 N4 54.53(19) .
